data_4511470
loop_
_publ_author_name
'Tan, Ting-Feng'
'Han, Jie'
'Pang, Mei-Li'
'Song, Hai-Bin'
'Ma, Yu-Xin'
'Meng, Ji-Ben'

_publ_section_title
;
 Achiral Benzoic Acid Derivatives as Chiral Cocrystal Building Blocks in
 Supramolecular Chemistry:&#x2009; Adducts with Organic Amines
;
_journal_issue 5
_journal_name_full 'Crystal Growth &amp; Design'
_journal_page_first 1186
_journal_paper_doi 10.1021/cg060009y
_journal_volume 6
_journal_year 2006
_chemical_formula_moiety 'C7 H4 N O4, C5 H7 N2'
_chemical_formula_sum 'C12 H11 N3 O4'
_chemical_formula_weight 261.24
_chemical_name_systematic
; 
 ? 
;
_space_group_IT_number 4
_symmetry_cell_setting monoclinic
_symmetry_space_group_name_Hall 'P 2yb'
_symmetry_space_group_name_H-M 'P 1 21 1'
_atom_sites_solution_hydrogens geom
_atom_sites_solution_primary direct
_atom_sites_solution_secondary difmap
_audit_creation_method SHELXL-97
_cell_angle_alpha 90.00
_cell_angle_beta 98.991(6)
_cell_angle_gamma 90.00
_cell_formula_units_Z 2
_cell_length_a 8.175(4)
_cell_length_b 6.719(3)
_cell_length_c 11.189(5)
_cell_measurement_reflns_used 1113
_cell_measurement_temperature 293(2)
_cell_measurement_theta_max 24.02
_cell_measurement_theta_min 2.88
_cell_volume 607.0(5)
_computing_cell_refinement 'Bruker SMART APEX II'
_computing_data_collection 'Bruker SMART APEX II'
_computing_data_reduction 'Bruker SAINT'
_computing_molecular_graphics 'Bruker SHELXTL'
_computing_publication_material 'Bruker SHELXTL'
_computing_structure_refinement 'SHELXL-97 (Sheldrick, 1997)'
_computing_structure_solution 'SHELXS-97 (Sheldrick, 1990)'
_diffrn_ambient_temperature 293(2)
_diffrn_measured_fraction_theta_full 0.998
_diffrn_measured_fraction_theta_max 0.998
_diffrn_measurement_device_type 'APEX II CCD area detector'
_diffrn_measurement_method 'phi and omega scans'
_diffrn_radiation_monochromator graphite
_diffrn_radiation_source 'fine-focus sealed tube'
_diffrn_radiation_type MoK\a
_diffrn_radiation_wavelength 0.71073
_diffrn_reflns_av_R_equivalents 0.0184
_diffrn_reflns_av_sigmaI/netI 0.0277
_diffrn_reflns_limit_h_max 9
_diffrn_reflns_limit_h_min -8
_diffrn_reflns_limit_k_max 7
_diffrn_reflns_limit_k_min -7
_diffrn_reflns_limit_l_max 10
_diffrn_reflns_limit_l_min -13
_diffrn_reflns_number 3319
_diffrn_reflns_theta_full 25.02
_diffrn_reflns_theta_max 25.02
_diffrn_reflns_theta_min 1.84
_exptl_absorpt_coefficient_mu 0.110
_exptl_absorpt_correction_T_max 1.000000
_exptl_absorpt_correction_T_min 0.674775
_exptl_absorpt_correction_type multi-scan
_exptl_absorpt_process_details SADABS
_exptl_crystal_colour COLORLESS
_exptl_crystal_density_diffrn 1.429
_exptl_crystal_density_meas ?
_exptl_crystal_density_method 'not measured'
_exptl_crystal_description BLOCK
_exptl_crystal_F_000 272
_exptl_crystal_size_max 0.32
_exptl_crystal_size_mid 0.22
_exptl_crystal_size_min 0.10
_refine_diff_density_max 0.102
_refine_diff_density_min -0.168
_refine_diff_density_rms 0.031
_refine_ls_abs_structure_details 'Flack H D (1983), Acta Cryst. A39, 876-881'
_refine_ls_abs_structure_Flack 2.2(12)
_refine_ls_extinction_method none
_refine_ls_goodness_of_fit_ref 1.022
_refine_ls_hydrogen_treatment constr
_refine_ls_matrix_type full
_refine_ls_number_parameters 172
_refine_ls_number_reflns 2091
_refine_ls_number_restraints 1
_refine_ls_restrained_S_all 1.022
_refine_ls_R_factor_all 0.0443
_refine_ls_R_factor_gt 0.0341
_refine_ls_shift/su_max 0.000
_refine_ls_shift/su_mean 0.000
_refine_ls_structure_factor_coef Fsqd
_refine_ls_weighting_details 'calc w=1/[\s^2^(Fo^2^)+(0.0509P)^2^+0.0000P] where P=(Fo^2^+2Fc^2^)/3'
_refine_ls_weighting_scheme calc
_refine_ls_wR_factor_gt 0.0809
_refine_ls_wR_factor_ref 0.0849
_reflns_number_gt 1717
_reflns_number_total 2091
_reflns_threshold_expression >2sigma(I)
_cod_data_source_file cg060009ysi20060107_045827.cif
_cod_data_source_block compound_1
_cod_depositor_comments
;
The following automatic conversions were performed:

'_symmetry_cell_setting' value 'Monoclinic' changed to 'monoclinic'
according to
/usr/data/users/saulius/automatic-downloads/retrospective/ACS/lib/dictionaries/cif_core.dic
dictionary named 'cif_core.dic' version 2.4.2 from
2011-04-26.

'_exptl_absorpt_correction_type' value 'MULTI-SCAN'
changed to 'multi-scan' according to
/usr/data/users/saulius/automatic-downloads/retrospective/ACS/lib/dictionaries/cif_core.dic
dictionary named 'cif_core.dic' version 2.4.2 from 2011-04-26.

Automatic conversion script
Id: cif_fix_values 2281 2013-09-26 08:29:07Z andrius 

The following automatic conversions were performed:

'_exptl_crystal_density_meas' value 'NONE' was changed to '?' - the
value is perceived as not measured.

Automatic conversion script
Id: cif_fix_values 3008 2015-01-20 13:52:24Z robertas 
;
_cod_original_sg_symbol_Hall P2yb
_cod_original_sg_symbol_H-M P2(1)
_cod_database_code 4511470

loop_
_symmetry_equiv_pos_as_xyz
'x, y, z'
'-x, y+1/2, -z'

loop_
_atom_site_label
_atom_site_type_symbol
_atom_site_fract_x
_atom_site_fract_y
_atom_site_fract_z
_atom_site_U_iso_or_equiv
_atom_site_adp_type
_atom_site_occupancy
_atom_site_symmetry_multiplicity
_atom_site_calc_flag
_atom_site_refinement_flags
O1 O -0.0591(2) 0.5735(3) 0.36858(15) 0.0790(5) Uani 1 1 d .
O2 O -0.06433(19) 0.5089(3) 0.17950(15) 0.0711(5) Uani 1 1 d .
O3 O 0.34402(19) 1.3905(2) 0.11174(12) 0.0584(4) Uani 1 1 d .
O4 O 0.35074(17) 1.4522(2) 0.30738(11) 0.0531(4) Uani 1 1 d .
N1 N -0.0266(2) 0.6146(3) 0.26794(16) 0.0515(4) Uani 1 1 d .
N2 N 0.53400(18) 0.7809(2) 0.29548(13) 0.0412(4) Uani 1 1 d .
H2 H 0.4745 0.6753 0.2954 0.049 Uiso 1 1 calc R
N3 N 0.5361(2) 0.7328(3) 0.09253(13) 0.0576(5) Uani 1 1 d .
H3A H 0.4787 0.6264 0.0962 0.069 Uiso 1 1 calc R
H3B H 0.5646 0.7687 0.0249 0.069 Uiso 1 1 calc R
C1 C 0.3126(2) 1.3481(3) 0.21473(16) 0.0417(5) Uani 1 1 d .
C2 C 0.2218(2) 1.1549(3) 0.22797(15) 0.0375(4) Uani 1 1 d .
C3 C 0.1809(2) 1.0276(3) 0.13038(16) 0.0438(5) Uani 1 1 d .
H3 H 0.2081 1.0627 0.0555 0.053 Uiso 1 1 calc R
C4 C 0.1010(2) 0.8506(3) 0.14222(17) 0.0469(5) Uani 1 1 d .
H4 H 0.0738 0.7657 0.0765 0.056 Uiso 1 1 calc R
C5 C 0.0623(2) 0.8021(3) 0.25445(17) 0.0404(5) Uani 1 1 d .
C6 C 0.0988(2) 0.9241(3) 0.35291(17) 0.0436(5) Uani 1 1 d .
H6 H 0.0705 0.8881 0.4273 0.052 Uiso 1 1 calc R
C7 C 0.1786(2) 1.1021(3) 0.33937(17) 0.0421(5) Uani 1 1 d .
H7 H 0.2038 1.1873 0.4052 0.051 Uiso 1 1 calc R
C8 C 0.5806(2) 0.8412(3) 0.19077(16) 0.0417(5) Uani 1 1 d .
C9 C 0.5775(2) 0.8806(3) 0.40031(16) 0.0466(5) Uani 1 1 d .
H9 H 0.5438 0.8328 0.4706 0.056 Uiso 1 1 calc R
C10 C 0.6690(2) 1.0488(3) 0.40509(18) 0.0534(6) Uani 1 1 d .
H10 H 0.7004 1.1156 0.4779 0.064 Uiso 1 1 calc R
C11 C 0.7150(2) 1.1192(3) 0.29824(19) 0.0541(6) Uani 1 1 d .
H11 H 0.7749 1.2371 0.2991 0.065 Uiso 1 1 calc R
C12 C 0.6739(2) 1.0186(3) 0.19295(18) 0.0503(6) Uani 1 1 d .
H12 H 0.7069 1.0660 0.1224 0.060 Uiso 1 1 calc R

loop_
_atom_site_aniso_label
_atom_site_aniso_U_11
_atom_site_aniso_U_22
_atom_site_aniso_U_33
_atom_site_aniso_U_23
_atom_site_aniso_U_13
_atom_site_aniso_U_12
O1 0.1112(14) 0.0661(12) 0.0660(10) 0.0082(9) 0.0329(9) -0.0296(10)
O2 0.0897(12) 0.0543(11) 0.0668(10) -0.0057(9) 0.0042(9) -0.0238(9)
O3 0.0912(10) 0.0456(9) 0.0447(8) -0.0031(7) 0.0299(7) -0.0127(8)
O4 0.0790(10) 0.0424(9) 0.0403(7) -0.0049(7) 0.0166(7) -0.0155(7)
N1 0.0534(10) 0.0431(11) 0.0577(11) 0.0050(9) 0.0080(8) -0.0055(8)
N2 0.0473(9) 0.0386(9) 0.0387(9) 0.0042(8) 0.0099(7) -0.0055(8)
N3 0.0822(12) 0.0543(12) 0.0400(9) -0.0018(8) 0.0214(9) -0.0155(10)
C1 0.0517(11) 0.0352(12) 0.0406(11) 0.0010(9) 0.0147(8) 0.0028(9)
C2 0.0439(10) 0.0343(11) 0.0351(10) 0.0042(8) 0.0089(8) 0.0052(8)
C3 0.0568(12) 0.0411(13) 0.0354(10) 0.0017(9) 0.0129(9) -0.0007(10)
C4 0.0546(11) 0.0435(13) 0.0431(10) -0.0060(10) 0.0089(9) -0.0054(10)
C5 0.0402(10) 0.0343(11) 0.0471(11) 0.0037(9) 0.0078(8) 0.0006(8)
C6 0.0513(12) 0.0432(13) 0.0376(10) 0.0047(9) 0.0115(9) 0.0006(9)
C7 0.0520(11) 0.0370(11) 0.0373(10) -0.0025(10) 0.0073(9) 0.0006(9)
C8 0.0419(10) 0.0425(13) 0.0413(11) 0.0056(9) 0.0084(8) 0.0022(9)
C9 0.0515(11) 0.0506(13) 0.0374(10) 0.0012(10) 0.0057(8) 0.0016(11)
C10 0.0544(12) 0.0536(15) 0.0509(13) -0.0105(10) 0.0047(10) -0.0057(11)
C11 0.0479(12) 0.0437(14) 0.0693(14) 0.0007(12) 0.0049(10) -0.0077(11)
C12 0.0476(12) 0.0505(14) 0.0544(13) 0.0118(11) 0.0133(10) -0.0035(11)

loop_
_atom_type_symbol
_atom_type_description
_atom_type_scat_dispersion_real
_atom_type_scat_dispersion_imag
_atom_type_scat_source
C C 0.0033 0.0016 'International Tables Vol C Tables 4.2.6.8 and 6.1.1.4'
H H 0.0000 0.0000 'International Tables Vol C Tables 4.2.6.8 and 6.1.1.4'
N N 0.0061 0.0033 'International Tables Vol C Tables 4.2.6.8 and 6.1.1.4'
O O 0.0106 0.0060 'International Tables Vol C Tables 4.2.6.8 and 6.1.1.4'

loop_
_geom_angle_atom_site_label_1
_geom_angle_atom_site_label_2
_geom_angle_atom_site_label_3
_geom_angle
O2 N1 O1 123.37(19)
O2 N1 C5 118.77(17)
O1 N1 C5 117.85(18)
C9 N2 C8 122.27(17)
C9 N2 H2 118.9
C8 N2 H2 118.9
C8 N3 H3A 120.0
C8 N3 H3B 120.0
H3A N3 H3B 120.0
O4 C1 O3 125.16(19)
O4 C1 C2 117.47(16)
O3 C1 C2 117.36(17)
C3 C2 C7 118.96(19)
C3 C2 C1 120.88(16)
C7 C2 C1 120.17(17)
C4 C3 C2 121.20(18)
C4 C3 H3 119.4
C2 C3 H3 119.4
C3 C4 C5 118.18(19)
C3 C4 H4 120.9
C5 C4 H4 120.9
C6 C5 C4 122.57(19)
C6 C5 N1 118.59(17)
C4 C5 N1 118.80(18)
C5 C6 C7 118.52(18)
C5 C6 H6 120.7
C7 C6 H6 120.7
C6 C7 C2 120.56(19)
C6 C7 H7 119.7
C2 C7 H7 119.7
N3 C8 N2 118.58(18)
N3 C8 C12 123.84(17)
N2 C8 C12 117.57(18)
N2 C9 C10 121.23(19)
N2 C9 H9 119.4
C10 C9 H9 119.4
C9 C10 C11 118.21(19)
C9 C10 H10 120.9
C11 C10 H10 120.9
C12 C11 C10 120.9(2)
C12 C11 H11 119.5
C10 C11 H11 119.5
C11 C12 C8 119.74(19)
C11 C12 H12 120.1
C8 C12 H12 120.1

loop_
_geom_bond_atom_site_label_1
_geom_bond_atom_site_label_2
_geom_bond_distance
O1 N1 1.228(2)
O2 N1 1.218(2)
O3 C1 1.252(2)
O4 C1 1.249(2)
N1 C5 1.474(3)
N2 C9 1.349(2)
N2 C8 1.350(2)
N2 H2 0.8600
N3 C8 1.321(2)
N3 H3A 0.8600
N3 H3B 0.8600
C1 C2 1.514(3)
C2 C3 1.386(3)
C2 C7 1.393(3)
C3 C4 1.373(3)
C3 H3 0.9300
C4 C5 1.381(3)
C4 H4 0.9300
C5 C6 1.369(3)
C6 C7 1.382(3)
C6 H6 0.9300
C7 H7 0.9300
C8 C12 1.413(3)
C9 C10 1.352(3)
C9 H9 0.9300
C10 C11 1.391(3)
C10 H10 0.9300
C11 C12 1.354(3)
C11 H11 0.9300
C12 H12 0.9300

loop_
_geom_torsion_atom_site_label_1
_geom_torsion_atom_site_label_2
_geom_torsion_atom_site_label_3
_geom_torsion_atom_site_label_4
_geom_torsion
O4 C1 C2 C3 -177.50(18)
O3 C1 C2 C3 2.3(3)
O4 C1 C2 C7 2.2(2)
O3 C1 C2 C7 -178.01(19)
C7 C2 C3 C4 -0.8(3)
C1 C2 C3 C4 178.87(18)
C2 C3 C4 C5 -0.1(3)
C3 C4 C5 C6 0.7(3)
C3 C4 C5 N1 178.69(17)
O2 N1 C5 C6 177.52(18)
O1 N1 C5 C6 -2.4(3)
O2 N1 C5 C4 -0.5(3)
O1 N1 C5 C4 179.5(2)
C4 C5 C6 C7 -0.5(3)
N1 C5 C6 C7 -178.46(16)
C5 C6 C7 C2 -0.4(3)
C3 C2 C7 C6 1.0(3)
C1 C2 C7 C6 -178.63(17)
C9 N2 C8 N3 178.48(17)
C9 N2 C8 C12 -1.9(3)
C8 N2 C9 C10 0.8(3)
N2 C9 C10 C11 1.2(3)
C9 C10 C11 C12 -2.1(3)
C10 C11 C12 C8 1.0(3)
N3 C8 C12 C11 -179.46(19)
N2 C8 C12 C11 1.0(3)
